data_1561794
loop_
_publ_author_name
'Llano-Tom\'e, Francisco'
'Baz\'an, Bego\~na'
'Urtiaga, Miren-Karmele'
'Barandika, Gotzone'
'Antonia Se\~nar\'is-Rodr\'iguez, M.'
'S\'anchez-And\'ujar, Manuel'
'Arriortua, Mar\'ia-Isabel'

_publ_section_title
;
 Cu-PDC-bpa solid coordination frameworks (PDC=2,5-pyrindinedicarboxylate;
 bpa=1,2-DI(4-pyridil)ethane)): 2D and 3D structural flexibility producing
 a 3-c herringbone array next to ideal
;
_journal_name_full 'Journal of Solid State Chemistry'
_journal_page_first 191
_journal_page_last 198
_journal_paper_doi 10.1016/j.jssc.2015.06.039
_journal_volume 230
_journal_year 2015
_chemical_formula_moiety 'C26 H22 Cu2 N4 O10, C3 H7 N O, 3(H2 O)'
_chemical_formula_sum 'C29 H35 Cu2 N5 O14'
_chemical_formula_weight 804.7
_space_group_IT_number 7
_space_group_name_Hall 'P -2yac'
_space_group_name_H-M_alt 'P 1 n 1'
_symmetry_cell_setting monoclinic
_symmetry_Int_Tables_number 7
_symmetry_space_group_name_H-M 'P 1 n 1'
_atom_sites_solution_hydrogens geom
_atom_sites_solution_primary direct
_atom_sites_solution_secondary difmap
_cell_angle_alpha 90
_cell_angle_beta 93.7080(10)
_cell_angle_gamma 90
_cell_formula_units_Z 2
_cell_length_a 11.47950(10)
_cell_length_b 8.88620(10)
_cell_length_c 15.96480(10)
_cell_measurement_reflns_used 20551
_cell_measurement_temperature 100(2)
_cell_measurement_theta_max 76.1587
_cell_measurement_theta_min 2.7713
_cell_measurement_wavelength 1.5418
_cell_volume 1625.15(3)
_computing_cell_refinement
;
        CrysAlisPro, Agilent Technologies,
        Version 1.171.35.11 (release 16-05-2011 CrysAlis171 .NET)
        (compiled May 16 2011,17:55:39)
;
_computing_data_collection
;
        CrysAlisPro, Agilent Technologies,
        Version 1.171.35.11 (release 16-05-2011 CrysAlis171 .NET)
        (compiled May 16 2011,17:55:39)
;
_computing_data_reduction
;
        CrysAlisPro, Agilent Technologies,
        Version 1.171.35.11 (release 16-05-2011 CrysAlis171 .NET)
        (compiled May 16 2011,17:55:39)
;
_computing_structure_refinement 'SHELXL-97 (Sheldrick, 2008)'
_diffrn_ambient_temperature 100(2)
_diffrn_detector_area_resol_mean 5.2012
_diffrn_measured_fraction_theta_full 0.996
_diffrn_measured_fraction_theta_max 0.996
_diffrn_measurement_device_type 'SuperNova, Single source at offset), Atlas'
_diffrn_measurement_method '\w scans'
_diffrn_orient_matrix_UB_11 0.1091023
_diffrn_orient_matrix_UB_12 -0.0671957
_diffrn_orient_matrix_UB_13 0.0472953
_diffrn_orient_matrix_UB_21 -0.0008899
_diffrn_orient_matrix_UB_22 0.1286661
_diffrn_orient_matrix_UB_23 0.0645906
_diffrn_orient_matrix_UB_31 -0.0786313
_diffrn_orient_matrix_UB_32 -0.0947375
_diffrn_orient_matrix_UB_33 0.054259
_diffrn_radiation_monochromator graphite
_diffrn_radiation_type CuK\a
_diffrn_radiation_wavelength 1.54184
_diffrn_reflns_av_R_equivalents 0.0241
_diffrn_reflns_av_unetI/netI 0.0192
_diffrn_reflns_limit_h_max 14
_diffrn_reflns_limit_h_min -14
_diffrn_reflns_limit_k_max 11
_diffrn_reflns_limit_k_min -11
_diffrn_reflns_limit_l_max 20
_diffrn_reflns_limit_l_min -20
_diffrn_reflns_number 27613
_diffrn_reflns_theta_full 76.35
_diffrn_reflns_theta_max 76.35
_diffrn_reflns_theta_min 4.61
_exptl_absorpt_coefficient_mu 2.3
_exptl_absorpt_correction_T_max 1
_exptl_absorpt_correction_T_min 0.94175
_exptl_absorpt_correction_type multi-scan
_exptl_absorpt_process_details
;
        CrysAlisPro, Agilent Technologies,
        Version 1.171.35.11 (release 16-05-2011 CrysAlis171 .NET)
        (compiled May 16 2011,17:55:39)
        Empirical absorption correction using spherical harmonics,
 implemented in SCALE3 ABSPACK scaling algorithm.
;
_exptl_crystal_colour blue
_exptl_crystal_density_diffrn 1.644
_exptl_crystal_density_meas 1.68(5)
_exptl_crystal_density_method Flotation
_exptl_crystal_description prism
_exptl_crystal_F_000 828
_exptl_crystal_size_max 0.1032
_exptl_crystal_size_mid 0.0776
_exptl_crystal_size_min 0.0673
_refine_diff_density_max 0.625
_refine_diff_density_min -0.338
_refine_diff_density_rms 0.056
_refine_ls_abs_structure_details 'Flack H D (1983), Acta Cryst. A39, 876-881'
_refine_ls_abs_structure_Flack 0.203(16)
_refine_ls_extinction_method none
_refine_ls_goodness_of_fit_ref 1.011
_refine_ls_hydrogen_treatment mixed
_refine_ls_matrix_type full
_refine_ls_number_parameters 494
_refine_ls_number_reflns 6660
_refine_ls_number_restraints 8
_refine_ls_restrained_S_all 1.011
_refine_ls_R_factor_all 0.0246
_refine_ls_R_factor_gt 0.0242
_refine_ls_shift/su_max 0.002
_refine_ls_shift/su_mean 0
_refine_ls_structure_factor_coef Fsqd
_refine_ls_weighting_details 'calc w=1/[\s^2^(Fo^2^)+(0.0452P)^2^+0.6679P] where P=(Fo^2^+2Fc^2^)/3'
_refine_ls_weighting_scheme calc
_refine_ls_wR_factor_gt 0.0678
_refine_ls_wR_factor_ref 0.0681
_reflns_number_gt 6564
_reflns_number_total 6660
_reflns_threshold_expression >2\s(I)
_cod_data_source_file JSSC-2015-230-191.cif
_cod_data_source_block fll396
_cod_database_code 1561794

loop_
_symmetry_equiv_pos_as_xyz
'x, y, z'
'x+1/2, -y, z+1/2'

loop_
_atom_site_label
_atom_site_type_symbol
_atom_site_fract_x
_atom_site_fract_y
_atom_site_fract_z
_atom_site_U_iso_or_equiv
_atom_site_adp_type
_atom_site_occupancy
_atom_site_symmetry_multiplicity
_atom_site_calc_flag
_atom_site_refinement_flags
_atom_site_disorder_assembly
_atom_site_disorder_group
Cu1 Cu 0.68652(2) 0.92786(3) 0.482952(16) 0.01108(8) Uani 1 1 d . . .
Cu2 Cu 0.233428(19) 1.42829(3) 0.613030(15) 0.01043(8) Uani 1 1 d . . .
O5 O 0.38849(14) 1.37554(18) 0.58238(10) 0.0139(3) Uani 1 1 d . . .
O2 O 0.42189(15) 1.02702(19) 0.41827(10) 0.0173(3) Uani 1 1 d . . .
C2 C 0.3250(2) 0.8565(2) 0.50597(13) 0.0114(4) Uani 1 1 d . . .
C4 C 0.2165(2) 0.9271(2) 0.50294(16) 0.0149(5) Uani 1 1 d . . .
H4 H 0.2062 1.0228 0.477 0.018 Uiso 1 1 calc R . .
C18 C 0.6390(2) 0.5029(3) 0.36034(17) 0.0220(5) Uani 1 1 d . . .
H18 H 0.5727 0.4457 0.3408 0.026 Uiso 1 1 calc R . .
C21 C 0.6677(2) 0.1964(3) 0.29840(14) 0.0145(4) Uani 1 1 d . . .
O4 O -0.04946(14) 0.68344(19) 0.62020(11) 0.0186(3) Uani 1 1 d . . .
N1 N 0.24578(16) 0.6447(2) 0.57510(11) 0.0110(4) Uani 1 1 d . . .
C1 C 0.4318(2) 0.9270(2) 0.47112(15) 0.0125(5) Uani 1 1 d . . .
C19 C 0.7495(2) 0.4472(3) 0.35145(14) 0.0141(4) Uani 1 1 d . . .
C14 C 0.8766(2) 1.1173(3) 0.49660(14) 0.0147(4) Uani 1 1 d . . .
O1W O 0.14924(15) 1.3702(2) 0.48813(10) 0.0176(3) Uani 1 1 d D . .
C17 C 0.8422(2) 0.5370(3) 0.38292(16) 0.0223(5) Uani 1 1 d . . .
H17 H 0.9202 0.5034 0.3789 0.027 Uiso 1 1 calc R . .
C3 C 0.3355(2) 0.7137(3) 0.54279(14) 0.0125(4) Uani 1 1 d . . .
H3 H 0.4091 0.6645 0.5448 0.015 Uiso 1 1 calc R . .
O3 O 0.07982(14) 0.49933(19) 0.64467(10) 0.0153(3) Uani 1 1 d . . .
O7 O 0.84433(14) 0.99326(19) 0.46197(11) 0.0159(3) Uani 1 1 d . . .
C15 C 0.6238(2) 0.6416(3) 0.39767(18) 0.0235(5) Uani 1 1 d . . .
H15 H 0.5464 0.6768 0.4028 0.028 Uiso 1 1 calc R . .
O2W O 0.75011(16) 0.8703(2) 0.61526(11) 0.0201(3) Uani 1 1 d . . .
O6 O 0.48801(15) 1.5117(2) 0.68124(11) 0.0195(3) Uani 1 1 d . . .
C16 C 0.8212(2) 0.6747(3) 0.41998(16) 0.0207(5) Uani 1 1 d . . .
H16 H 0.8858 0.7331 0.4412 0.025 Uiso 1 1 calc R . .
O1 O 0.52721(14) 0.87281(19) 0.50433(10) 0.0144(3) Uani 1 1 d . . .
O4W O 0.26080(15) 0.2382(2) 0.36044(10) 0.0242(3) Uani 1 1 d . . .
O3W O 0.08810(17) 0.2135(2) 0.22695(11) 0.0279(4) Uani 1 1 d . . .
C13 C 0.7806(2) 1.2077(3) 0.53354(14) 0.0133(4) Uani 1 1 d . . .
N3 N 0.71273(17) 0.7288(2) 0.42697(12) 0.0141(4) Uani 1 1 d . . .
N4 N 0.21449(17) 1.2286(2) 0.67325(12) 0.0133(4) Uani 1 1 d . . .
O5W O 0.37271(17) 0.43361(19) 0.26833(12) 0.0283(4) Uani 1 1 d D . .
N2 N 0.67417(17) 1.1438(2) 0.52204(12) 0.0125(4) Uani 1 1 d . . .
O8 O 0.97704(15) 1.16621(19) 0.50135(12) 0.0237(4) Uani 1 1 d . . .
N5 N 0.17852(17) 0.7722(2) 0.30877(11) 0.0216(4) Uani 1 1 d . . .
C6 C 0.14212(19) 0.7159(2) 0.57388(13) 0.0114(4) Uani 1 1 d . . .
C5 C 0.1236(2) 0.8566(3) 0.53810(14) 0.0142(4) Uani 1 1 d . . .
H5 H 0.0492 0.9036 0.5377 0.017 Uiso 1 1 calc R . .
C12 C 0.7970(2) 1.3443(3) 0.57409(15) 0.0169(5) Uani 1 1 d . . .
H12 H 0.8726 1.3878 0.5809 0.02 Uiso 1 1 calc R . .
C28 C 0.1660(2) 0.6300(3) 0.35206(15) 0.0227(5) Uani 1 1 d . . .
H28A H 0.0855 0.6195 0.3684 0.034 Uiso 1 1 calc R . .
H28B H 0.2196 0.6274 0.4023 0.034 Uiso 1 1 calc R . .
H28C H 0.1843 0.547 0.3147 0.034 Uiso 1 1 calc R . .
C24 C 0.3011(2) 1.1273(3) 0.68077(15) 0.0167(4) Uani 1 1 d . . .
H24 H 0.3727 1.1508 0.657 0.02 Uiso 1 1 calc R . .
C29 C 0.2787(2) 0.8155(3) 0.27953(16) 0.0265(5) Uani 1 1 d . . .
H29 H 0.2809 0.909 0.2508 0.032 Uiso 1 1 calc R . .
C27 C 0.0725(2) 0.8606(3) 0.29618(17) 0.0323(5) Uani 1 1 d . . .
H27A H 0.0087 0.8095 0.3225 0.048 Uiso 1 1 calc R . .
H27B H 0.0524 0.8719 0.2359 0.048 Uiso 1 1 calc R . .
H27C H 0.0849 0.9602 0.3216 0.048 Uiso 1 1 calc R . .
C10 C 0.5819(2) 1.2161(3) 0.54906(14) 0.0134(4) Uani 1 1 d . . .
H10 H 0.5068 1.1726 0.5388 0.016 Uiso 1 1 calc R . .
C7 C 0.0485(2) 0.6283(3) 0.61513(14) 0.0133(4) Uani 1 1 d . . .
C9 C 0.5913(2) 1.3518(3) 0.59135(13) 0.0125(4) Uani 1 1 d . . .
C11 C 0.7016(2) 1.4171(2) 0.60466(16) 0.0151(5) Uani 1 1 d . . .
H11 H 0.7112 1.5096 0.6341 0.018 Uiso 1 1 calc R . .
C26 C 0.0979(2) 1.0568(2) 0.74684(15) 0.0200(5) Uani 1 1 d . . .
H26 H 0.025 1.035 0.7691 0.024 Uiso 1 1 calc R . .
C23 C 0.2922(2) 0.9907(3) 0.72118(15) 0.0171(5) Uani 1 1 d . . .
H23 H 0.3567 0.9235 0.7255 0.021 Uiso 1 1 calc R . .
C25 C 0.1136(2) 1.1918(3) 0.70628(15) 0.0186(5) Uani 1 1 d . . .
H25 H 0.0506 1.2613 0.7015 0.022 Uiso 1 1 calc R . .
C22 C 0.6880(2) 0.0474(3) 0.25539(14) 0.0142(4) Uani 1 1 d . . .
C20 C 0.7735(2) 0.3001(3) 0.30867(14) 0.0150(4) Uani 1 1 d . . .
O9 O 0.36906(16) 0.7406(2) 0.28772(13) 0.0349(4) Uani 1 1 d . . .
C8 C 0.4819(2) 1.4213(2) 0.62193(15) 0.0131(5) Uani 1 1 d . . .
H3AW H 0.143(3) 0.235(3) 0.2721(18) 0.02 Uiso 1 1 d . . .
H3BW H 0.057(2) 0.310(3) 0.2190(17) 0.02 Uiso 1 1 d . . .
H1AW H 0.0949(16) 1.312(2) 0.4935(16) 0.016 Uiso 1 1 d D . .
H1BW H 0.1908(18) 1.336(3) 0.4536(14) 0.016 Uiso 1 1 d D . .
H4BW H 0.307(3) 0.306(4) 0.3402(19) 0.02 Uiso 1 1 d . . .
H4AW H 0.309(3) 0.169(3) 0.3738(17) 0.02 Uiso 1 1 d . . .
H21B H 0.642(2) 0.172(3) 0.3522(18) 0.016 Uiso 1 1 d . . .
H20B H 0.808(2) 0.324(3) 0.2503(17) 0.016 Uiso 1 1 d . . .
H20A H 0.844(2) 0.251(3) 0.3408(17) 0.016 Uiso 1 1 d . . .
H21A H 0.607(2) 0.252(3) 0.2641(17) 0.016 Uiso 1 1 d . . .
H5AW H 0.384(2) 0.5273(12) 0.2713(16) 0.02 Uiso 1 1 d D . .
H2AW H 0.697(3) 0.832(3) 0.6402(17) 0.016 Uiso 1 1 d . . .
H2BW H 0.805(3) 0.830(3) 0.6232(18) 0.016 Uiso 1 1 d . . .
H5BW H 0.398(2) 0.406(3) 0.2228(11) 0.02 Uiso 1 1 d D . .

loop_
_atom_site_aniso_label
_atom_site_aniso_U_11
_atom_site_aniso_U_22
_atom_site_aniso_U_33
_atom_site_aniso_U_23
_atom_site_aniso_U_13
_atom_site_aniso_U_12
Cu1 0.00859(15) 0.00753(15) 0.01724(15) -0.00211(11) 0.00180(11) -0.00044(11)
Cu2 0.00945(15) 0.00700(15) 0.01509(15) 0.00177(11) 0.00275(11) 0.00107(11)
O5 0.0114(7) 0.0082(7) 0.0222(8) 0.0000(6) 0.0025(6) 0.0005(6)
O2 0.0182(8) 0.0148(8) 0.0190(7) 0.0048(7) 0.0017(6) -0.0037(6)
C2 0.0126(10) 0.0093(9) 0.0125(9) -0.0002(8) 0.0017(8) -0.0008(8)
C4 0.0163(12) 0.0100(11) 0.0179(11) 0.0022(7) -0.0025(9) 0.0021(8)
C18 0.0145(10) 0.0180(11) 0.0330(13) -0.0126(10) -0.0034(9) -0.0008(9)
C21 0.0182(10) 0.0112(9) 0.0142(10) -0.0019(8) 0.0024(8) 0.0005(8)
O4 0.0126(7) 0.0179(8) 0.0257(8) 0.0058(6) 0.0055(6) 0.0042(6)
N1 0.0101(9) 0.0096(8) 0.0131(8) -0.0005(7) -0.0002(6) 0.0014(7)
C1 0.0107(11) 0.0102(11) 0.0166(11) -0.0031(7) 0.0021(8) -0.0005(7)
C19 0.0190(11) 0.0102(9) 0.0134(9) -0.0012(8) 0.0037(8) 0.0027(8)
C14 0.0126(10) 0.0118(10) 0.0198(10) 0.0015(8) 0.0027(8) -0.0003(8)
O1W 0.0175(8) 0.0180(8) 0.0177(8) -0.0024(6) 0.0033(6) -0.0076(6)
C17 0.0143(10) 0.0170(10) 0.0358(13) -0.0073(10) 0.0034(9) -0.0006(8)
C3 0.0102(10) 0.0121(10) 0.0152(10) -0.0012(8) 0.0000(8) 0.0005(8)
O3 0.0126(7) 0.0113(7) 0.0224(8) 0.0035(6) 0.0043(6) 0.0030(6)
O7 0.0140(8) 0.0116(8) 0.0227(8) -0.0023(6) 0.0059(6) -0.0008(6)
C15 0.0129(10) 0.0198(12) 0.0372(13) -0.0106(10) -0.0021(9) 0.0009(9)
O2W 0.0172(8) 0.0200(8) 0.0231(8) 0.0032(7) 0.0007(6) 0.0052(7)
O6 0.0191(8) 0.0198(8) 0.0196(8) -0.0056(6) 0.0001(6) 0.0034(6)
C16 0.0137(10) 0.0158(10) 0.0331(12) -0.0081(9) 0.0044(9) -0.0022(8)
O1 0.0096(7) 0.0119(8) 0.0219(8) 0.0003(6) 0.0024(6) -0.0009(6)
O4W 0.0247(8) 0.0263(8) 0.0220(8) 0.0053(7) 0.0050(6) 0.0066(7)
O3W 0.0329(9) 0.0250(9) 0.0255(8) 0.0029(7) 0.0005(7) 0.0039(8)
C13 0.0123(10) 0.0118(10) 0.0156(9) 0.0036(8) 0.0002(8) 0.0017(8)
N3 0.0135(9) 0.0111(9) 0.0176(9) -0.0030(7) 0.0005(7) -0.0008(7)
N4 0.0150(9) 0.0099(9) 0.0152(8) 0.0014(7) 0.0022(7) -0.0003(7)
O5W 0.0326(9) 0.0251(9) 0.0283(9) -0.0011(7) 0.0104(7) -0.0001(7)
N2 0.0123(9) 0.0093(8) 0.0159(9) -0.0006(7) 0.0020(7) 0.0005(7)
O8 0.0119(8) 0.0155(8) 0.0444(11) -0.0045(7) 0.0067(7) -0.0030(6)
N5 0.0269(10) 0.0195(10) 0.0180(9) 0.0014(7) -0.0013(7) -0.0059(8)
C6 0.0105(9) 0.0114(10) 0.0122(9) -0.0007(8) -0.0001(7) 0.0021(7)
C5 0.0119(9) 0.0125(10) 0.0183(9) -0.0005(8) 0.0015(7) 0.0028(8)
C12 0.0115(10) 0.0128(10) 0.0262(12) -0.0018(8) -0.0007(8) -0.0026(8)
C28 0.0245(11) 0.0195(11) 0.0240(11) 0.0009(9) 0.0014(9) -0.0011(9)
C24 0.0132(10) 0.0134(10) 0.0236(11) 0.0053(8) 0.0017(8) 0.0005(8)
C29 0.0282(12) 0.0224(11) 0.0292(12) -0.0032(10) 0.0025(10) 0.0008(10)
C27 0.0304(12) 0.0310(13) 0.0346(13) 0.0011(10) -0.0037(10) 0.0020(10)
C10 0.0114(10) 0.0097(10) 0.0192(10) 0.0000(8) 0.0007(8) 0.0003(8)
C7 0.0125(10) 0.0129(10) 0.0145(9) -0.0009(8) 0.0012(7) -0.0001(8)
C9 0.0128(11) 0.0115(10) 0.0131(9) 0.0024(8) -0.0002(8) 0.0010(8)
C11 0.0151(12) 0.0123(10) 0.0178(11) -0.0034(8) 0.0008(9) 0.0004(8)
C26 0.0178(11) 0.0160(10) 0.0272(11) 0.0072(9) 0.0089(9) 0.0022(8)
C23 0.0166(10) 0.0127(10) 0.0221(10) 0.0029(8) 0.0018(8) 0.0031(8)
C25 0.0158(10) 0.0129(9) 0.0279(11) 0.0070(9) 0.0068(8) 0.0041(8)
C22 0.0212(11) 0.0092(9) 0.0120(9) 0.0012(8) -0.0006(8) -0.0036(8)
C20 0.0196(11) 0.0095(9) 0.0158(10) -0.0034(8) 0.0013(8) -0.0015(8)
O9 0.0293(9) 0.0276(9) 0.0492(11) -0.0083(8) 0.0126(8) -0.0043(7)
C8 0.0160(11) 0.0076(11) 0.0156(11) 0.0035(7) 0.0010(9) 0.0022(8)

loop_
_atom_type_symbol
_atom_type_description
_atom_type_scat_dispersion_real
_atom_type_scat_dispersion_imag
_atom_type_scat_source
C C 0.0181 0.0091 'International Tables Vol C Tables 4.2.6.8 and 6.1.1.4'
H H 0 0 'International Tables Vol C Tables 4.2.6.8 and 6.1.1.4'
Cu Cu -1.9646 0.5888 'International Tables Vol C Tables 4.2.6.8 and 6.1.1.4'
N N 0.0311 0.018 'International Tables Vol C Tables 4.2.6.8 and 6.1.1.4'
O O 0.0492 0.0322 'International Tables Vol C Tables 4.2.6.8 and 6.1.1.4'

loop_
_exptl_crystal_face_index_h
_exptl_crystal_face_index_k
_exptl_crystal_face_index_l
_exptl_crystal_face_perp_dist
0 -3 9 0.042
-1 3 -9 0.0279
7 1 1 0.0594
-7 0 0 0.0187
-2 3 9 0.0463
3 5 2 0.0548
-1 -5 -5 0.0068

loop_
_geom_angle_atom_site_label_1
_geom_angle_atom_site_label_2
_geom_angle_atom_site_label_3
_geom_angle
_geom_angle_site_symmetry_1
_geom_angle_site_symmetry_3
O1 Cu1 O7 177.25(7) . .
O1 Cu1 N3 91.50(8) . .
O7 Cu1 N3 91.06(8) . .
O1 Cu1 N2 95.68(7) . .
O7 Cu1 N2 81.66(8) . .
N3 Cu1 N2 169.92(8) . .
O1 Cu1 O2W 91.70(7) . .
O7 Cu1 O2W 88.88(7) . .
N3 Cu1 O2W 99.69(7) . .
N2 Cu1 O2W 87.20(7) . .
O5 Cu2 O3 175.29(7) . 1_565
O5 Cu2 N1 94.08(7) . 1_565
O3 Cu2 N1 81.57(7) 1_565 1_565
O5 Cu2 N4 92.09(7) . .
O3 Cu2 N4 91.92(7) 1_565 .
N1 Cu2 N4 168.77(8) 1_565 .
O5 Cu2 O1W 94.06(7) . .
O3 Cu2 O1W 87.70(7) 1_565 .
N1 Cu2 O1W 89.25(7) 1_565 .
N4 Cu2 O1W 99.67(7) . .
C8 O5 Cu2 123.76(16) . .
C4 C2 C3 118.4(2) . .
C4 C2 C1 123.0(2) . .
C3 C2 C1 118.6(2) . .
C5 C4 C2 119.5(2) . .
C5 C4 H4 120.3 . .
C2 C4 H4 120.3 . .
C19 C18 C15 120.4(2) . .
C19 C18 H18 119.8 . .
C15 C18 H18 119.8 . .
C22 C21 C20 115.58(18) . .
C22 C21 H21B 106.0(17) . .
C20 C21 H21B 109.6(17) . .
C22 C21 H21A 107.9(16) . .
C20 C21 H21A 106.9(16) . .
H21B C21 H21A 111(2) . .
C3 N1 C6 118.86(19) . .
C3 N1 Cu2 128.67(16) . 1_545
C6 N1 Cu2 111.84(15) . 1_545
O2 C1 O1 126.7(2) . .
O2 C1 C2 120.7(2) . .
O1 C1 C2 112.6(2) . .
C18 C19 C17 116.3(2) . .
C18 C19 C20 123.7(2) . .
C17 C19 C20 120.0(2) . .
O8 C14 O7 125.2(2) . .
O8 C14 C13 119.5(2) . .
O7 C14 C13 115.4(2) . .
Cu2 O1W H1AW 110.1(18) . .
Cu2 O1W H1BW 117.2(19) . .
H1AW O1W H1BW 108(2) . .
C16 C17 C19 120.5(2) . .
C16 C17 H17 119.7 . .
C19 C17 H17 119.7 . .
N1 C3 C2 122.2(2) . .
N1 C3 H3 118.9 . .
C2 C3 H3 118.9 . .
C7 O3 Cu2 115.24(15) . 1_545
C14 O7 Cu1 115.40(15) . .
N3 C15 C18 123.3(2) . .
N3 C15 H15 118.3 . .
C18 C15 H15 118.3 . .
Cu1 O2W H2AW 109.8(19) . .
Cu1 O2W H2BW 120(2) . .
H2AW O2W H2BW 113(3) . .
N3 C16 C17 122.5(2) . .
N3 C16 H16 118.7 . .
C17 C16 H16 118.7 . .
C1 O1 Cu1 128.46(16) . .
H4BW O4W H4AW 101(3) . .
H3AW O3W H3BW 99(2) . .
N2 C13 C12 121.8(2) . .
N2 C13 C14 113.6(2) . .
C12 C13 C14 124.6(2) . .
C15 N3 C16 116.9(2) . .
C15 N3 Cu1 121.99(17) . .
C16 N3 Cu1 121.07(15) . .
C24 N4 C25 117.0(2) . .
C24 N4 Cu2 121.73(16) . .
C25 N4 Cu2 121.23(15) . .
H5AW O5W H5BW 106.1(19) . .
C10 N2 C13 119.0(2) . .
C10 N2 Cu1 128.95(16) . .
C13 N2 Cu1 111.07(16) . .
C29 N5 C27 122.2(2) . .
C29 N5 C28 122.4(2) . .
C27 N5 C28 115.4(2) . .
N1 C6 C5 122.8(2) . .
N1 C6 C7 113.81(19) . .
C5 C6 C7 123.4(2) . .
C6 C5 C4 118.2(2) . .
C6 C5 H5 120.9 . .
C4 C5 H5 120.9 . .
C13 C12 C11 119.2(2) . .
C13 C12 H12 120.4 . .
C11 C12 H12 120.4 . .
N5 C28 H28A 109.5 . .
N5 C28 H28B 109.5 . .
H28A C28 H28B 109.5 . .
N5 C28 H28C 109.5 . .
H28A C28 H28C 109.5 . .
H28B C28 H28C 109.5 . .
N4 C24 C23 123.7(2) . .
N4 C24 H24 118.2 . .
C23 C24 H24 118.2 . .
O9 C29 N5 123.3(3) . .
O9 C29 H29 118.4 . .
N5 C29 H29 118.4 . .
N5 C27 H27A 109.5 . .
N5 C27 H27B 109.5 . .
H27A C27 H27B 109.5 . .
N5 C27 H27C 109.5 . .
H27A C27 H27C 109.5 . .
H27B C27 H27C 109.5 . .
N2 C10 C9 122.7(2) . .
N2 C10 H10 118.7 . .
C9 C10 H10 118.7 . .
O4 C7 O3 124.4(2) . .
O4 C7 C6 120.0(2) . .
O3 C7 C6 115.5(2) . .
C10 C9 C11 118.5(2) . .
C10 C9 C8 118.4(2) . .
C11 C9 C8 123.1(2) . .
C12 C11 C9 118.8(2) . .
C12 C11 H11 120.6 . .
C9 C11 H11 120.6 . .
C25 C26 C22 120.5(2) . 2_465
C25 C26 H26 119.8 . .
C22 C26 H26 119.8 2_465 .
C24 C23 C22 119.3(2) . 2_465
C24 C23 H23 120.4 . .
C22 C23 H23 120.4 2_465 .
N4 C25 C26 122.5(2) . .
N4 C25 H25 118.8 . .
C26 C25 H25 118.8 . .
C26 C22 C23 117.0(2) 2_564 2_564
C26 C22 C21 119.4(2) 2_564 .
C23 C22 C21 123.5(2) 2_564 .
C19 C20 C21 113.88(18) . .
C19 C20 H20B 108.2(15) . .
C21 C20 H20B 111.6(15) . .
C19 C20 H20A 107.5(15) . .
C21 C20 H20A 113.4(15) . .
H20B C20 H20A 102(2) . .
O6 C8 O5 126.1(2) . .
O6 C8 C9 120.3(2) . .
O5 C8 C9 113.6(2) . .

loop_
_geom_bond_atom_site_label_1
_geom_bond_atom_site_label_2
_geom_bond_distance
_geom_bond_site_symmetry_2
Cu1 O1 1.9445(16) .
Cu1 O7 1.9520(17) .
Cu1 N3 2.0133(19) .
Cu1 N2 2.026(2) .
Cu1 O2W 2.2488(18) .
Cu2 O5 1.9340(16) .
Cu2 O3 1.9693(16) 1_565
Cu2 N1 2.024(2) 1_565
Cu2 N4 2.0366(19) .
Cu2 O1W 2.2197(16) .
O5 C8 1.275(3) .
O2 C1 1.225(3) .
C2 C4 1.392(3) .
C2 C3 1.401(3) .
C2 C1 1.515(3) .
C4 C5 1.387(4) .
C4 H4 0.95 .
C18 C19 1.377(4) .
C18 C15 1.385(4) .
C18 H18 0.95 .
C21 C22 1.517(3) .
C21 C20 1.525(3) .
C21 H21B 0.95(3) .
C21 H21A 0.99(3) .
O4 C7 1.234(3) .
N1 C3 1.331(3) .
N1 C6 1.347(3) .
N1 Cu2 2.024(2) 1_545
C1 O1 1.280(3) .
C19 C17 1.397(3) .
C19 C20 1.508(3) .
C14 O8 1.230(3) .
C14 O7 1.277(3) .
C14 C13 1.513(3) .
O1W H1AW 0.821(10) .
O1W H1BW 0.811(10) .
C17 C16 1.387(3) .
C17 H17 0.95 .
C3 H3 0.95 .
O3 C7 1.282(3) .
O3 Cu2 1.9693(16) 1_545
C15 N3 1.342(3) .
C15 H15 0.95 .
O2W H2AW 0.83(3) .
O2W H2BW 0.73(3) .
O6 C8 1.241(3) .
C16 N3 1.346(3) .
C16 H16 0.95 .
O4W H4BW 0.88(3) .
O4W H4AW 0.84(3) .
O3W H3AW 0.94(3) .
O3W H3BW 0.93(3) .
C13 N2 1.349(3) .
C13 C12 1.383(3) .
N4 C24 1.341(3) .
N4 C25 1.344(3) .
O5W H5AW 0.843(10) .
O5W H5BW 0.837(10) .
N2 C10 1.334(3) .
N5 C29 1.326(3) .
N5 C27 1.451(3) .
N5 C28 1.452(3) .
C6 C5 1.385(3) .
C6 C7 1.512(3) .
C5 H5 0.95 .
C12 C11 1.387(4) .
C12 H12 0.95 .
C28 H28A 0.98 .
C28 H28B 0.98 .
C28 H28C 0.98 .
C24 C23 1.382(3) .
C24 H24 0.95 .
C29 O9 1.233(3) .
C29 H29 0.95 .
C27 H27A 0.98 .
C27 H27B 0.98 .
C27 H27C 0.98 .
C10 C9 1.382(3) .
C10 H10 0.95 .
C9 C11 1.397(3) .
C9 C8 1.509(3) .
C11 H11 0.95 .
C26 C25 1.380(3) .
C26 C22 1.388(3) 2_465
C26 H26 0.95 .
C23 C22 1.388(4) 2_465
C23 H23 0.95 .
C25 H25 0.95 .
C22 C26 1.388(3) 2_564
C22 C23 1.388(4) 2_564
C20 H20B 1.06(3) .
C20 H20A 1.03(3) .
